data_1008533
loop_
_publ_author_name
'Nunez, P'
'Tressaud, A'
'Darriet, J'
'Hagenmuller, P'
'Hahn, G'
'Frenzen, G'
'Massa, W'
'Babel, D'
'Boireau, A'
'Soubeyroux, J L'

_publ_section_title
;
A new linear chain compound: crystal and magnetic structures of
Tl~2~MnF~5~.H~2~O
;
_journal_coden_ASTM INOCAJ
_journal_name_full 'Inorganic Chemistry'
_journal_page_first 770
_journal_page_last 774
_journal_paper_doi 10.1021/ic00031a015
_journal_volume 31
_journal_year 1992
_chemical_formula_structural 'Tl2 (Mn F5) (H2 O)'
_chemical_formula_sum 'F5 H2 Mn O Tl2'
_chemical_name_systematic
;
Dithallium catena-pentafluoromanganate(III) hydrate
;
_space_group_IT_number 63
_symmetry_cell_setting orthorhombic
_symmetry_Int_Tables_number 63
_symmetry_space_group_name_Hall '-C 2c 2'
_symmetry_space_group_name_H-M 'C m c m'
_cell_angle_alpha 90
_cell_angle_beta 90
_cell_angle_gamma 90
_cell_formula_units_Z 4
_cell_length_a 9.526(2)
_cell_length_b 7.861(1)
_cell_length_c 8.317(1)
_cell_volume 622.8
_refine_ls_R_factor_all 0.034
_cod_original_formula_sum 'H2 F5 Mn O Tl2'
_cod_database_code 1008533

loop_
_symmetry_equiv_pos_as_xyz
x,y,z
x,-y,-z
x,y,1/2-z
x,-y,1/2+z
-x,-y,-z
-x,y,z
-x,-y,1/2+z
-x,y,1/2-z
1/2+x,1/2+y,z
1/2+x,1/2-y,-z
1/2+x,1/2+y,1/2-z
1/2+x,1/2-y,1/2+z
1/2-x,1/2-y,-z
1/2-x,1/2+y,z
1/2-x,1/2-y,1/2+z
1/2-x,1/2+y,1/2-z

loop_
_atom_site_label
_atom_site_type_symbol
_atom_site_symmetry_multiplicity
_atom_site_Wyckoff_symbol
_atom_site_fract_x
_atom_site_fract_y
_atom_site_fract_z
_atom_site_occupancy
_atom_site_attached_hydrogens
_atom_site_calc_flag
Tl1 Tl1+ 8 g 0.2093(6) 0.2961(8) 0.25 1. 0 d
Mn1 Mn3+ 4 a 0. 0. 0. 1. 0 d
F1 F1- 4 c 0. -0.014(2) 0.25 1. 0 d
F2 F1- 8 e 0.191(1) 0. 0. 1. 0 d
F3 F1- 8 f 0. 0.239(2) 0.015(1) 1. 0 d
O1 O2- 4 c 0.5 0.056(2) 0.25 1. 2 d
H1 H1+ 8 f 0.5 0.126(3) 0.152(2) 1. 0 d

loop_
_atom_type_symbol
_atom_type_oxidation_number
Tl1+ 1.000
Mn3+ 3.000
F1- -1.000
O2- -2.000
H1+ 1.000
